data_4030041
loop_
_publ_author_name
'Wang, Haijun'
'Fronczek, Frank R.'
'Vicente, M Gra\,ca H'
'Smith, Kevin M.'

_publ_section_title
;
 Functionalization of 3,5,8-Trichlorinated BODIPY Dyes.
;
_journal_issue 21
_journal_name_full 'The Journal of organic chemistry'
_journal_page_first 10342
_journal_paper_doi 10.1021/jo501969z
_journal_volume 79
_journal_year 2014
_chemical_formula_moiety 'C35 H43 B F2 N2 O4 Si2'
_chemical_formula_sum 'C35 H43 B F2 N2 O4 Si2'
_chemical_formula_weight 660.70
_chemical_name_systematic
; 
 ? 
;
_space_group_IT_number 2
_symmetry_cell_setting triclinic
_symmetry_space_group_name_Hall '-P 1'
_symmetry_space_group_name_H-M 'P -1'
_atom_sites_solution_hydrogens geom
_atom_sites_solution_primary direct
_atom_sites_solution_secondary difmap
_audit_creation_method SHELXL-97
_cell_angle_alpha 106.924(13)
_cell_angle_beta 109.773(12)
_cell_angle_gamma 94.332(12)
_cell_formula_units_Z 2
_cell_length_a 10.824(2)
_cell_length_b 12.553(3)
_cell_length_c 14.516(2)
_cell_measurement_reflns_used 6467
_cell_measurement_temperature 100.0(5)
_cell_measurement_theta_max 26.373
_cell_measurement_theta_min 2.546
_cell_volume 1742.2(6)
_computing_cell_refinement 'HKL Scalepack (Otwinowski & Minor 1997)'
_computing_data_collection 'COLLECT (Nonius, 2000)'
_computing_data_reduction 'HKL Denzo and Scalepack (Otwinowski & Minor 1997)'
_computing_molecular_graphics 'ORTEP-3 for Windows (Farrugia, 2012)'
_computing_publication_material 'SHELXL-97 (Sheldrick, 1997)'
_computing_structure_refinement 'SHELXL-97 (Sheldrick, 1997)'
_computing_structure_solution 'SIR97 (Altomare  et al., 1999)'
_diffrn_ambient_temperature 100.0(5)
_diffrn_measured_fraction_theta_full 0.998
_diffrn_measured_fraction_theta_max 0.992
_diffrn_measurement_device_type 'Nonius KappaCCD '
_diffrn_measurement_method ' \w and \f scans '
_diffrn_radiation_monochromator graphite
_diffrn_radiation_source 'fine-focus sealed tube'
_diffrn_radiation_type MoK\a
_diffrn_radiation_wavelength 0.71073
_diffrn_reflns_av_R_equivalents 0.0611
_diffrn_reflns_av_sigmaI/netI 0.0998
_diffrn_reflns_limit_h_max 13
_diffrn_reflns_limit_h_min -13
_diffrn_reflns_limit_k_max 15
_diffrn_reflns_limit_k_min -15
_diffrn_reflns_limit_l_max 18
_diffrn_reflns_limit_l_min -17
_diffrn_reflns_number 24637
_diffrn_reflns_theta_full 25.00
_diffrn_reflns_theta_max 26.39
_diffrn_reflns_theta_min 2.59
_exptl_absorpt_coefficient_mu 0.152
_exptl_absorpt_correction_T_max 0.9819
_exptl_absorpt_correction_T_min 0.9206
_exptl_absorpt_correction_type multi-scan
_exptl_absorpt_process_details 'Denzo & Scalepack (Otwinowski & Minor, 1997)'
_exptl_crystal_colour 'dark red'
_exptl_crystal_density_diffrn 1.259
_exptl_crystal_density_method 'not measured'
_exptl_crystal_description parallelepiped
_exptl_crystal_F_000 700
_exptl_crystal_size_max 0.30
_exptl_crystal_size_mid 0.22
_exptl_crystal_size_min 0.12
_refine_diff_density_max 0.299
_refine_diff_density_min -0.424
_refine_diff_density_rms 0.064
_refine_ls_extinction_method none
_refine_ls_goodness_of_fit_ref 1.025
_refine_ls_hydrogen_treatment constr
_refine_ls_matrix_type full
_refine_ls_number_parameters 425
_refine_ls_number_reflns 7092
_refine_ls_number_restraints 0
_refine_ls_restrained_S_all 1.025
_refine_ls_R_factor_all 0.1181
_refine_ls_R_factor_gt 0.0545
_refine_ls_shift/su_max 0.000
_refine_ls_shift/su_mean 0.000
_refine_ls_structure_factor_coef Fsqd
_refine_ls_weighting_details 'calc w=1/[\s^2^(Fo^2^)+(0.0484P)^2^+0.3526P] where P=(Fo^2^+2Fc^2^)/3'
_refine_ls_weighting_scheme calc
_refine_ls_wR_factor_gt 0.1048
_refine_ls_wR_factor_ref 0.1260
_reflns_number_gt 4191
_reflns_number_total 7092
_reflns_threshold_expression I>2\s(I)
_cod_data_source_file jo501969z_si_002.cif
_cod_data_source_block Compound17
_cod_depositor_comments
;
The following automatic conversions were performed:

'_symmetry_cell_setting' value 'Triclinic' changed to 'triclinic'
according to
/home/saulius/struct/COD-crude-data--automatic-downloads/rss-feeds/ACS/lib/dictionaries/cif_core.dic
dictionary named 'cif_core.dic' version 2.4.2 from 2011-04-26.

Automatic conversion script
Id: cif_fix_values 2827 2014-09-09 07:05:25Z andrius 

 Adding full bibliography for 4030032--4030045.cif.
;
_cod_original_sg_symbol_Hall '-P 1 '
_cod_original_sg_symbol_H-M 'P -1          '
_cod_database_code 4030041

loop_
_symmetry_equiv_pos_as_xyz
'x, y, z'
'-x, -y, -z'

loop_
_atom_site_label
_atom_site_type_symbol
_atom_site_fract_x
_atom_site_fract_y
_atom_site_fract_z
_atom_site_U_iso_or_equiv
_atom_site_adp_type
_atom_site_occupancy
_atom_site_symmetry_multiplicity
_atom_site_calc_flag
_atom_site_refinement_flags
Si1 Si 0.11762(7) 0.80253(7) 0.94733(5) 0.0230(2) Uani 1 1 d .
Si2 Si 0.24939(8) 0.26215(7) 0.85047(6) 0.0258(2) Uani 1 1 d .
F1 F 0.09832(13) 0.49058(12) 0.66769(10) 0.0259(4) Uani 1 1 d .
F2 F 0.31924(13) 0.56692(12) 0.72579(10) 0.0256(4) Uani 1 1 d .
O1 O 0.46064(17) 0.89607(17) 0.36512(13) 0.0334(5) Uani 1 1 d .
O2 O 0.24210(18) 0.86042(16) 0.26565(14) 0.0328(5) Uani 1 1 d .
O3 O 0.53612(16) 0.18149(15) 0.22589(13) 0.0259(4) Uani 1 1 d .
O4 O 0.37265(17) 0.26130(16) 0.14574(13) 0.0301(5) Uani 1 1 d .
N1 N 0.16516(18) 0.61756(18) 0.58886(14) 0.0184(5) Uani 1 1 d .
N2 N 0.21763(19) 0.42474(17) 0.55530(14) 0.0175(5) Uani 1 1 d .
C1 C 0.1263(2) 0.7143(2) 0.62918(18) 0.0194(6) Uani 1 1 d .
C2 C 0.1204(2) 0.7848(2) 0.56777(18) 0.0198(6) Uani 1 1 d .
C3 C 0.1588(2) 0.7293(2) 0.48811(18) 0.0186(6) Uani 1 1 d .
C4 C 0.1869(2) 0.6233(2) 0.50087(18) 0.0188(6) Uani 1 1 d .
C5 C 0.2241(2) 0.5316(2) 0.44129(18) 0.0176(6) Uani 1 1 d .
C6 C 0.2349(2) 0.4311(2) 0.46586(18) 0.0170(6) Uani 1 1 d .
C7 C 0.2562(2) 0.3236(2) 0.41284(18) 0.0195(6) Uani 1 1 d .
C8 C 0.2523(2) 0.2540(2) 0.47106(19) 0.0199(6) Uani 1 1 d .
C9 C 0.2296(2) 0.3189(2) 0.55840(19) 0.0206(6) Uani 1 1 d .
C10 C 0.1056(2) 0.7413(2) 0.7246(2) 0.0214(6) Uani 1 1 d .
C11 C 0.0990(2) 0.7689(2) 0.8103(2) 0.0237(6) Uani 1 1 d .
C12 C -0.0394(3) 0.8359(3) 0.9622(2) 0.0341(7) Uani 1 1 d .
H12A H -0.0652 0.8967 0.9342 0.051 Uiso 1 1 calc R
H12B H -0.0258 0.8607 1.0361 0.051 Uiso 1 1 calc R
H12C H -0.1103 0.7681 0.9242 0.051 Uiso 1 1 calc R
C13 C 0.2550(3) 0.9270(2) 1.0301(2) 0.0295(7) Uani 1 1 d .
H13A H 0.3403 0.9068 1.0290 0.044 Uiso 1 1 calc R
H13B H 0.2584 0.9501 1.1016 0.044 Uiso 1 1 calc R
H13C H 0.2387 0.9900 1.0032 0.044 Uiso 1 1 calc R
C14 C 0.1653(3) 0.6782(2) 0.9848(2) 0.0347(7) Uani 1 1 d .
H14A H 0.0929 0.6120 0.9427 0.052 Uiso 1 1 calc R
H14B H 0.1813 0.6943 1.0586 0.052 Uiso 1 1 calc R
H14C H 0.2471 0.6625 0.9730 0.052 Uiso 1 1 calc R
C15 C 0.0798(3) 0.8976(2) 0.5880(2) 0.0275(7) Uani 1 1 d .
H15A H 0.1577 0.9573 0.6094 0.041 Uiso 1 1 calc R
H15B H 0.0446 0.9102 0.6434 0.041 Uiso 1 1 calc R
H15C H 0.0105 0.8994 0.5245 0.041 Uiso 1 1 calc R
C16 C 0.1691(2) 0.7767(2) 0.40690(19) 0.0224(6) Uani 1 1 d .
H16A H 0.1112 0.8338 0.4013 0.027 Uiso 1 1 calc R
H16B H 0.1361 0.7149 0.3388 0.027 Uiso 1 1 calc R
C17 C 0.3125(2) 0.8320(2) 0.43167(19) 0.0234(6) Uani 1 1 d .
H17A H 0.3399 0.9012 0.4938 0.028 Uiso 1 1 calc R
H17B H 0.3725 0.7790 0.4490 0.028 Uiso 1 1 calc R
C18 C 0.3300(3) 0.8634(2) 0.3445(2) 0.0241(6) Uani 1 1 d .
C19 C 0.4915(3) 0.9233(3) 0.2845(2) 0.0473(9) Uani 1 1 d .
H19A H 0.4478 0.8603 0.2186 0.071 Uiso 1 1 calc R
H19B H 0.5886 0.9356 0.3030 0.071 Uiso 1 1 calc R
H19C H 0.4591 0.9923 0.2771 0.071 Uiso 1 1 calc R
C20 C 0.2543(2) 0.5375(2) 0.34951(18) 0.0178(6) Uani 1 1 d .
C21 C 0.1515(2) 0.5176(2) 0.25366(18) 0.0196(6) Uani 1 1 d .
H21 H 0.0608 0.5009 0.2460 0.024 Uiso 1 1 calc R
C22 C 0.1825(3) 0.5222(2) 0.16992(19) 0.0241(6) Uani 1 1 d .
H22 H 0.1124 0.5095 0.1048 0.029 Uiso 1 1 calc R
C23 C 0.3141(2) 0.5450(2) 0.1795(2) 0.0245(6) Uani 1 1 d .
H23 H 0.3341 0.5473 0.1212 0.029 Uiso 1 1 calc R
C24 C 0.4161(3) 0.5645(2) 0.27412(19) 0.0252(6) Uani 1 1 d .
H24 H 0.5067 0.5799 0.2809 0.030 Uiso 1 1 calc R
C25 C 0.3867(2) 0.5615(2) 0.35895(19) 0.0212(6) Uani 1 1 d .
H25 H 0.4572 0.5759 0.4242 0.025 Uiso 1 1 calc R
C26 C 0.2760(2) 0.2829(2) 0.31133(18) 0.0200(6) Uani 1 1 d .
H26A H 0.2418 0.3330 0.2708 0.024 Uiso 1 1 calc R
H26B H 0.2226 0.2054 0.2708 0.024 Uiso 1 1 calc R
C27 C 0.4225(2) 0.2813(2) 0.32499(19) 0.0242(6) Uani 1 1 d .
H27A H 0.4767 0.3586 0.3660 0.029 Uiso 1 1 calc R
H27B H 0.4568 0.2302 0.3643 0.029 Uiso 1 1 calc R
C28 C 0.4380(2) 0.2420(2) 0.2225(2) 0.0219(6) Uani 1 1 d .
C29 C 0.5649(3) 0.1497(2) 0.1323(2) 0.0301(7) Uani 1 1 d .
H29A H 0.4834 0.1060 0.0728 0.045 Uiso 1 1 calc R
H29B H 0.6341 0.1033 0.1397 0.045 Uiso 1 1 calc R
H29C H 0.5966 0.2182 0.1210 0.045 Uiso 1 1 calc R
C30 C 0.2685(3) 0.1326(2) 0.44765(19) 0.0256(6) Uani 1 1 d .
H30A H 0.3619 0.1286 0.4575 0.038 Uiso 1 1 calc R
H30B H 0.2106 0.0889 0.3755 0.038 Uiso 1 1 calc R
H30C H 0.2435 0.1011 0.4946 0.038 Uiso 1 1 calc R
C31 C 0.2252(2) 0.2864(2) 0.6437(2) 0.0228(6) Uani 1 1 d .
C32 C 0.2283(3) 0.2617(2) 0.7188(2) 0.0257(7) Uani 1 1 d .
C33 C 0.1225(3) 0.3356(3) 0.8862(2) 0.0415(8) Uani 1 1 d .
H33A H 0.1271 0.4087 0.8747 0.062 Uiso 1 1 calc R
H33B H 0.1396 0.3484 0.9597 0.062 Uiso 1 1 calc R
H33C H 0.0333 0.2888 0.8432 0.062 Uiso 1 1 calc R
C34 C 0.2316(3) 0.1168(3) 0.8546(2) 0.0422(8) Uani 1 1 d .
H34A H 0.1395 0.0761 0.8119 0.063 Uiso 1 1 calc R
H34B H 0.2527 0.1197 0.9266 0.063 Uiso 1 1 calc R
H34C H 0.2933 0.0772 0.8275 0.063 Uiso 1 1 calc R
C35 C 0.4218(3) 0.3426(3) 0.9364(2) 0.0496(9) Uani 1 1 d .
H35A H 0.4869 0.3015 0.9159 0.074 Uiso 1 1 calc R
H35B H 0.4365 0.3508 1.0087 0.074 Uiso 1 1 calc R
H35C H 0.4326 0.4179 0.9297 0.074 Uiso 1 1 calc R
B1 B 0.2000(3) 0.5247(3) 0.6393(2) 0.0202(7) Uani 1 1 d .

loop_
_atom_site_aniso_label
_atom_site_aniso_U_11
_atom_site_aniso_U_22
_atom_site_aniso_U_33
_atom_site_aniso_U_23
_atom_site_aniso_U_13
_atom_site_aniso_U_12
Si1 0.0245(4) 0.0271(5) 0.0196(4) 0.0088(3) 0.0101(3) 0.0052(3)
Si2 0.0336(4) 0.0271(5) 0.0219(4) 0.0120(4) 0.0131(4) 0.0085(4)
F1 0.0278(8) 0.0306(9) 0.0283(8) 0.0125(7) 0.0192(7) 0.0063(7)
F2 0.0248(8) 0.0283(9) 0.0184(8) 0.0066(7) 0.0028(7) 0.0052(7)
O1 0.0265(11) 0.0524(14) 0.0271(11) 0.0204(10) 0.0123(9) 0.0019(10)
O2 0.0327(11) 0.0429(13) 0.0247(11) 0.0180(10) 0.0079(9) 0.0043(10)
O3 0.0261(10) 0.0281(11) 0.0302(10) 0.0113(9) 0.0163(8) 0.0109(9)
O4 0.0271(10) 0.0439(13) 0.0221(10) 0.0124(10) 0.0106(9) 0.0107(9)
N1 0.0177(11) 0.0242(13) 0.0151(11) 0.0065(10) 0.0085(9) 0.0048(10)
N2 0.0198(11) 0.0203(13) 0.0149(11) 0.0077(10) 0.0080(9) 0.0035(10)
C1 0.0163(13) 0.0267(16) 0.0148(13) 0.0046(12) 0.0070(11) 0.0060(12)
C2 0.0191(13) 0.0216(16) 0.0184(14) 0.0068(12) 0.0064(11) 0.0049(12)
C3 0.0190(13) 0.0198(15) 0.0166(13) 0.0071(12) 0.0061(11) 0.0021(11)
C4 0.0167(13) 0.0248(16) 0.0149(13) 0.0081(12) 0.0053(11) 0.0018(11)
C5 0.0135(13) 0.0249(16) 0.0136(13) 0.0065(12) 0.0047(10) 0.0019(11)
C6 0.0148(13) 0.0230(15) 0.0140(13) 0.0063(12) 0.0060(11) 0.0044(11)
C7 0.0152(13) 0.0268(16) 0.0190(14) 0.0092(12) 0.0076(11) 0.0069(12)
C8 0.0198(13) 0.0240(16) 0.0181(14) 0.0089(12) 0.0075(11) 0.0072(12)
C9 0.0175(13) 0.0265(16) 0.0193(14) 0.0099(13) 0.0070(11) 0.0036(12)
C10 0.0188(13) 0.0218(16) 0.0242(15) 0.0076(12) 0.0087(12) 0.0055(12)
C11 0.0206(14) 0.0248(16) 0.0273(16) 0.0094(13) 0.0101(12) 0.0061(12)
C12 0.0304(16) 0.045(2) 0.0258(16) 0.0067(15) 0.0144(13) 0.0059(15)
C13 0.0319(16) 0.0317(18) 0.0279(16) 0.0120(14) 0.0130(13) 0.0066(13)
C14 0.0371(17) 0.0357(19) 0.0291(16) 0.0145(14) 0.0077(14) 0.0033(14)
C15 0.0296(15) 0.0281(17) 0.0244(15) 0.0076(13) 0.0105(13) 0.0075(13)
C16 0.0266(15) 0.0218(15) 0.0204(14) 0.0095(12) 0.0083(12) 0.0074(12)
C17 0.0291(15) 0.0246(16) 0.0185(14) 0.0096(12) 0.0097(12) 0.0032(12)
C18 0.0297(16) 0.0197(16) 0.0225(15) 0.0050(12) 0.0110(13) 0.0048(13)
C19 0.0413(19) 0.076(3) 0.0373(18) 0.0319(18) 0.0207(15) 0.0037(18)
C20 0.0215(14) 0.0178(15) 0.0181(13) 0.0084(11) 0.0097(11) 0.0063(11)
C21 0.0182(13) 0.0246(16) 0.0193(14) 0.0098(12) 0.0091(11) 0.0036(11)
C22 0.0264(15) 0.0314(17) 0.0170(14) 0.0107(13) 0.0085(12) 0.0092(13)
C23 0.0302(16) 0.0308(17) 0.0225(15) 0.0137(13) 0.0173(13) 0.0094(13)
C24 0.0204(14) 0.0331(17) 0.0269(15) 0.0136(13) 0.0118(12) 0.0049(12)
C25 0.0210(14) 0.0247(16) 0.0166(14) 0.0081(12) 0.0046(11) 0.0039(12)
C26 0.0206(13) 0.0250(16) 0.0168(14) 0.0078(12) 0.0087(11) 0.0074(12)
C27 0.0242(14) 0.0314(17) 0.0220(14) 0.0118(13) 0.0114(12) 0.0108(13)
C28 0.0192(14) 0.0225(16) 0.0265(16) 0.0086(13) 0.0117(12) 0.0031(12)
C29 0.0299(16) 0.0336(18) 0.0334(17) 0.0077(14) 0.0223(14) 0.0091(13)
C30 0.0277(15) 0.0289(17) 0.0231(15) 0.0111(13) 0.0104(12) 0.0083(13)
C31 0.0220(14) 0.0230(16) 0.0219(15) 0.0071(13) 0.0073(12) 0.0017(12)
C32 0.0286(15) 0.0254(17) 0.0261(16) 0.0107(13) 0.0122(13) 0.0048(13)
C33 0.057(2) 0.045(2) 0.0350(18) 0.0178(16) 0.0261(16) 0.0228(17)
C34 0.068(2) 0.039(2) 0.0348(18) 0.0183(16) 0.0314(17) 0.0169(17)
C35 0.045(2) 0.066(3) 0.0307(18) 0.0153(17) 0.0105(15) -0.0032(18)
B1 0.0183(16) 0.0271(19) 0.0136(15) 0.0060(14) 0.0049(13) 0.0047(14)

loop_
_atom_type_symbol
_atom_type_description
_atom_type_scat_dispersion_real
_atom_type_scat_dispersion_imag
_atom_type_scat_source
C C 0.0033 0.0016 'International Tables Vol C Tables 4.2.6.8 and 6.1.1.4'
H H 0.0000 0.0000 'International Tables Vol C Tables 4.2.6.8 and 6.1.1.4'
B B 0.0013 0.0007 'International Tables Vol C Tables 4.2.6.8 and 6.1.1.4'
F F 0.0171 0.0103 'International Tables Vol C Tables 4.2.6.8 and 6.1.1.4'
N N 0.0061 0.0033 'International Tables Vol C Tables 4.2.6.8 and 6.1.1.4'
O O 0.0106 0.0060 'International Tables Vol C Tables 4.2.6.8 and 6.1.1.4'
Si Si 0.0817 0.0704 'International Tables Vol C Tables 4.2.6.8 and 6.1.1.4'

loop_
_geom_angle_atom_site_label_1
_geom_angle_atom_site_label_2
_geom_angle_atom_site_label_3
_geom_angle
C11 Si1 C12 110.09(12)
C11 Si1 C14 106.82(13)
C12 Si1 C14 112.79(14)
C11 Si1 C13 109.49(12)
C12 Si1 C13 109.09(13)
C14 Si1 C13 108.49(13)
C34 Si2 C33 111.47(15)
C34 Si2 C32 111.18(13)
C33 Si2 C32 107.12(13)
C34 Si2 C35 109.91(15)
C33 Si2 C35 111.26(15)
C32 Si2 C35 105.72(13)
C18 O1 C19 116.0(2)
C28 O3 C29 114.4(2)
C1 N1 C4 107.5(2)
C1 N1 B1 126.5(2)
C4 N1 B1 125.4(2)
C9 N2 C6 107.5(2)
C9 N2 B1 127.0(2)
C6 N2 B1 125.3(2)
N1 C1 C2 110.3(2)
N1 C1 C10 122.7(2)
C2 C1 C10 126.8(2)
C3 C2 C1 107.1(2)
C3 C2 C15 127.7(2)
C1 C2 C15 125.3(2)
C2 C3 C4 107.1(2)
C2 C3 C16 124.0(2)
C4 C3 C16 128.9(2)
N1 C4 C5 119.7(2)
N1 C4 C3 108.0(2)
C5 C4 C3 132.2(2)
C4 C5 C6 121.3(2)
C4 C5 C20 120.8(2)
C6 C5 C20 117.8(2)
N2 C6 C5 119.9(2)
N2 C6 C7 107.9(2)
C5 C6 C7 132.2(2)
C8 C7 C6 107.3(2)
C8 C7 C26 122.6(2)
C6 C7 C26 130.0(2)
C7 C8 C9 106.9(2)
C7 C8 C30 127.8(2)
C9 C8 C30 125.3(2)
N2 C9 C8 110.4(2)
N2 C9 C31 121.9(2)
C8 C9 C31 127.7(2)
C11 C10 C1 174.6(3)
C10 C11 Si1 169.8(2)
Si1 C12 H12A 109.5
Si1 C12 H12B 109.5
H12A C12 H12B 109.5
Si1 C12 H12C 109.5
H12A C12 H12C 109.5
H12B C12 H12C 109.5
Si1 C13 H13A 109.5
Si1 C13 H13B 109.5
H13A C13 H13B 109.5
Si1 C13 H13C 109.5
H13A C13 H13C 109.5
H13B C13 H13C 109.5
Si1 C14 H14A 109.5
Si1 C14 H14B 109.5
H14A C14 H14B 109.5
Si1 C14 H14C 109.5
H14A C14 H14C 109.5
H14B C14 H14C 109.5
C2 C15 H15A 109.5
C2 C15 H15B 109.5
H15A C15 H15B 109.5
C2 C15 H15C 109.5
H15A C15 H15C 109.5
H15B C15 H15C 109.5
C3 C16 C17 112.30(19)
C3 C16 H16A 109.1
C17 C16 H16A 109.1
C3 C16 H16B 109.1
C17 C16 H16B 109.1
H16A C16 H16B 107.9
C18 C17 C16 113.5(2)
C18 C17 H17A 108.9
C16 C17 H17A 108.9
C18 C17 H17B 108.9
C16 C17 H17B 108.9
H17A C17 H17B 107.7
O2 C18 O1 123.1(3)
O2 C18 C17 126.3(2)
O1 C18 C17 110.6(2)
O1 C19 H19A 109.5
O1 C19 H19B 109.5
H19A C19 H19B 109.5
O1 C19 H19C 109.5
H19A C19 H19C 109.5
H19B C19 H19C 109.5
C25 C20 C21 119.3(2)
C25 C20 C5 119.9(2)
C21 C20 C5 120.8(2)
C22 C21 C20 119.6(2)
C22 C21 H21 120.2
C20 C21 H21 120.2
C21 C22 C23 120.9(2)
C21 C22 H22 119.6
C23 C22 H22 119.6
C24 C23 C22 119.8(2)
C24 C23 H23 120.1
C22 C23 H23 120.1
C23 C24 C25 120.0(2)
C23 C24 H24 120.0
C25 C24 H24 120.0
C24 C25 C20 120.5(2)
C24 C25 H25 119.8
C20 C25 H25 119.8
C7 C26 C27 113.39(19)
C7 C26 H26A 108.9
C27 C26 H26A 108.9
C7 C26 H26B 108.9
C27 C26 H26B 108.9
H26A C26 H26B 107.7
C28 C27 C26 111.7(2)
C28 C27 H27A 109.3
C26 C27 H27A 109.3
C28 C27 H27B 109.3
C26 C27 H27B 109.3
H27A C27 H27B 107.9
O4 C28 O3 123.2(2)
O4 C28 C27 125.3(2)
O3 C28 C27 111.5(2)
O3 C29 H29A 109.5
O3 C29 H29B 109.5
H29A C29 H29B 109.5
O3 C29 H29C 109.5
H29A C29 H29C 109.5
H29B C29 H29C 109.5
C8 C30 H30A 109.5
C8 C30 H30B 109.5
H30A C30 H30B 109.5
C8 C30 H30C 109.5
H30A C30 H30C 109.5
H30B C30 H30C 109.5
C32 C31 C9 176.6(3)
C31 C32 Si2 165.7(2)
Si2 C33 H33A 109.5
Si2 C33 H33B 109.5
H33A C33 H33B 109.5
Si2 C33 H33C 109.5
H33A C33 H33C 109.5
H33B C33 H33C 109.5
Si2 C34 H34A 109.5
Si2 C34 H34B 109.5
H34A C34 H34B 109.5
Si2 C34 H34C 109.5
H34A C34 H34C 109.5
H34B C34 H34C 109.5
Si2 C35 H35A 109.5
Si2 C35 H35B 109.5
H35A C35 H35B 109.5
Si2 C35 H35C 109.5
H35A C35 H35C 109.5
H35B C35 H35C 109.5
F1 B1 F2 110.2(2)
F1 B1 N2 110.7(2)
F2 B1 N2 110.0(2)
F1 B1 N1 110.6(2)
F2 B1 N1 109.5(2)
N2 B1 N1 105.9(2)

loop_
_geom_bond_atom_site_label_1
_geom_bond_atom_site_label_2
_geom_bond_distance
Si1 C11 1.845(3)
Si1 C12 1.848(3)
Si1 C14 1.851(3)
Si1 C13 1.855(3)
Si2 C34 1.841(3)
Si2 C33 1.845(3)
Si2 C32 1.845(3)
Si2 C35 1.861(3)
F1 B1 1.380(3)
F2 B1 1.392(3)
O1 C18 1.346(3)
O1 C19 1.441(3)
O2 C18 1.204(3)
O3 C28 1.347(3)
O3 C29 1.446(3)
O4 C28 1.204(3)
N1 C1 1.351(3)
N1 C4 1.395(3)
N1 B1 1.553(4)
N2 C9 1.357(3)
N2 C6 1.396(3)
N2 B1 1.549(4)
C1 C2 1.418(3)
C1 C10 1.425(4)
C2 C3 1.377(3)
C2 C15 1.490(3)
C3 C4 1.437(3)
C3 C16 1.498(3)
C4 C5 1.401(3)
C5 C6 1.410(3)
C5 C20 1.495(3)
C6 C7 1.424(3)
C7 C8 1.389(3)
C7 C26 1.507(3)
C8 C9 1.404(3)
C8 C30 1.498(4)
C9 C31 1.426(4)
C10 C11 1.219(3)
C12 H12A 0.9800
C12 H12B 0.9800
C12 H12C 0.9800
C13 H13A 0.9800
C13 H13B 0.9800
C13 H13C 0.9800
C14 H14A 0.9800
C14 H14B 0.9800
C14 H14C 0.9800
C15 H15A 0.9800
C15 H15B 0.9800
C15 H15C 0.9800
C16 C17 1.527(3)
C16 H16A 0.9900
C16 H16B 0.9900
C17 C18 1.494(4)
C17 H17A 0.9900
C17 H17B 0.9900
C19 H19A 0.9800
C19 H19B 0.9800
C19 H19C 0.9800
C20 C25 1.393(3)
C20 C21 1.394(3)
C21 C22 1.381(3)
C21 H21 0.9500
C22 C23 1.382(3)
C22 H22 0.9500
C23 C24 1.379(3)
C23 H23 0.9500
C24 C25 1.382(3)
C24 H24 0.9500
C25 H25 0.9500
C26 C27 1.533(3)
C26 H26A 0.9900
C26 H26B 0.9900
C27 C28 1.497(3)
C27 H27A 0.9900
C27 H27B 0.9900
C29 H29A 0.9800
C29 H29B 0.9800
C29 H29C 0.9800
C30 H30A 0.9800
C30 H30B 0.9800
C30 H30C 0.9800
C31 C32 1.208(3)
C33 H33A 0.9800
C33 H33B 0.9800
C33 H33C 0.9800
C34 H34A 0.9800
C34 H34B 0.9800
C34 H34C 0.9800
C35 H35A 0.9800
C35 H35B 0.9800
C35 H35C 0.9800

loop_
_geom_torsion_atom_site_label_1
_geom_torsion_atom_site_label_2
_geom_torsion_atom_site_label_3
_geom_torsion_atom_site_label_4
_geom_torsion
C4 N1 C1 C2 0.6(3)
B1 N1 C1 C2 172.3(2)
C4 N1 C1 C10 -174.9(2)
B1 N1 C1 C10 -3.2(4)
N1 C1 C2 C3 -0.8(3)
C10 C1 C2 C3 174.5(2)
N1 C1 C2 C15 179.2(2)
C10 C1 C2 C15 -5.4(4)
C1 C2 C3 C4 0.6(3)
C15 C2 C3 C4 -179.4(2)
C1 C2 C3 C16 -178.5(2)
C15 C2 C3 C16 1.5(4)
C1 N1 C4 C5 -177.9(2)
B1 N1 C4 C5 10.3(3)
C1 N1 C4 C3 -0.2(3)
B1 N1 C4 C3 -172.0(2)
C2 C3 C4 N1 -0.3(3)
C16 C3 C4 N1 178.8(2)
C2 C3 C4 C5 177.0(2)
C16 C3 C4 C5 -3.9(4)
N1 C4 C5 C6 2.7(3)
C3 C4 C5 C6 -174.3(2)
N1 C4 C5 C20 -177.1(2)
C3 C4 C5 C20 5.9(4)
C9 N2 C6 C5 178.4(2)
B1 N2 C6 C5 -6.2(3)
C9 N2 C6 C7 0.8(2)
B1 N2 C6 C7 176.2(2)
C4 C5 C6 N2 -4.6(3)
C20 C5 C6 N2 175.15(19)
C4 C5 C6 C7 172.3(2)
C20 C5 C6 C7 -8.0(4)
N2 C6 C7 C8 -0.3(3)
C5 C6 C7 C8 -177.5(2)
N2 C6 C7 C26 177.9(2)
C5 C6 C7 C26 0.8(4)
C6 C7 C8 C9 -0.3(3)
C26 C7 C8 C9 -178.7(2)
C6 C7 C8 C30 179.6(2)
C26 C7 C8 C30 1.2(4)
C6 N2 C9 C8 -1.0(3)
B1 N2 C9 C8 -176.3(2)
C6 N2 C9 C31 176.2(2)
B1 N2 C9 C31 0.9(4)
C7 C8 C9 N2 0.8(3)
C30 C8 C9 N2 -179.1(2)
C7 C8 C9 C31 -176.2(2)
C30 C8 C9 C31 3.9(4)
C12 Si1 C11 C10 -169.9(13)
C14 Si1 C11 C10 -47.1(14)
C13 Si1 C11 C10 70.2(14)
C2 C3 C16 C17 97.9(3)
C4 C3 C16 C17 -81.0(3)
C3 C16 C17 C18 170.7(2)
C19 O1 C18 O2 -2.7(4)
C19 O1 C18 C17 177.0(2)
C16 C17 C18 O2 8.7(4)
C16 C17 C18 O1 -171.0(2)
C4 C5 C20 C25 100.0(3)
C6 C5 C20 C25 -79.8(3)
C4 C5 C20 C21 -81.0(3)
C6 C5 C20 C21 99.2(3)
C25 C20 C21 C22 -0.2(4)
C5 C20 C21 C22 -179.1(2)
C20 C21 C22 C23 0.7(4)
C21 C22 C23 C24 -0.5(4)
C22 C23 C24 C25 -0.2(4)
C23 C24 C25 C20 0.8(4)
C21 C20 C25 C24 -0.6(4)
C5 C20 C25 C24 178.4(2)
C8 C7 C26 C27 -80.1(3)
C6 C7 C26 C27 101.9(3)
C7 C26 C27 C28 -179.2(2)
C29 O3 C28 O4 5.2(4)
C29 O3 C28 C27 -174.6(2)
C26 C27 C28 O4 34.9(4)
C26 C27 C28 O3 -145.3(2)
C34 Si2 C32 C31 -168.3(9)
C33 Si2 C32 C31 69.7(10)
C35 Si2 C32 C31 -49.0(10)
C9 N2 B1 F1 -49.9(3)
C6 N2 B1 F1 135.6(2)
C9 N2 B1 F2 72.0(3)
C6 N2 B1 F2 -102.4(3)
C9 N2 B1 N1 -169.8(2)
C6 N2 B1 N1 15.8(3)
C1 N1 B1 F1 52.0(3)
C4 N1 B1 F1 -137.8(2)
C1 N1 B1 F2 -69.6(3)
C4 N1 B1 F2 100.7(3)
C1 N1 B1 N2 171.9(2)
C4 N1 B1 N2 -17.9(3)
